data_4510202
loop_
_publ_author_name
'Zhou, Jie'
'Du, Lin'
'Qiao, Yong-Feng'
'Hu, Yan'
'Li, Bin'
'Li, Lin'
'Wang, Xiao-Yuan'
'Yang, Jing'
'Xie, Ming-Jin'
'Zhao, Qi-Hua'

_publ_section_title
;
 Intriguing Architectures Generated from 1,4-Bis(3- or
 4-pyridyl)-2,3-diaza-1,3-butadiene with Aromatic Dicarboxylates:
 Syntheses, Crystal Structures, and Properties
;
_journal_issue 3
_journal_name_full 'Crystal Growth &amp; Design'
_journal_page_first 1175
_journal_paper_doi 10.1021/cg401692e
_journal_volume 14
_journal_year 2014
_chemical_formula_moiety '2(C18 H11 N2 O4 Zn), H2O'
_chemical_formula_sum 'C36 H24 N4 O9 Zn2'
_chemical_formula_weight 787.33
_chemical_name_systematic
; 
 ? 
;
_space_group_IT_number 15
_symmetry_cell_setting monoclinic
_symmetry_space_group_name_Hall '-C 2yc'
_symmetry_space_group_name_H-M 'C 1 2/c 1'
_atom_sites_solution_hydrogens geom
_atom_sites_solution_primary direct
_atom_sites_solution_secondary difmap
_audit_creation_method SHELXL-97
_cell_angle_alpha 90.00
_cell_angle_beta 111.3200(10)
_cell_angle_gamma 90.00
_cell_formula_units_Z 4
_cell_length_a 18.2139(15)
_cell_length_b 11.7900(10)
_cell_length_c 16.5932(13)
_cell_measurement_reflns_used 2230
_cell_measurement_temperature 298(2)
_cell_measurement_theta_max 28.52
_cell_measurement_theta_min 2.30
_cell_volume 3319.4(5)
_computing_cell_refinement 'Bruker apex II'
_computing_data_collection 'Bruker apex II'
_computing_data_reduction 'Bruker SAINT'
_computing_molecular_graphics 'Bruker SHELXTL'
_computing_publication_material 'Bruker SHELXTL'
_computing_structure_refinement 'SHELXL-97 (Sheldrick, 1997)'
_computing_structure_solution 'SHELXS-97 (Sheldrick, 1990)'
_diffrn_ambient_temperature 298(2)
_diffrn_measured_fraction_theta_full 1.000
_diffrn_measured_fraction_theta_max 1.000
_diffrn_measurement_device_type 'CCD area detector'
_diffrn_measurement_method 'phi and omega scans'
_diffrn_radiation_monochromator graphite
_diffrn_radiation_source 'fine-focus sealed tube'
_diffrn_radiation_type MoK\a
_diffrn_radiation_wavelength 0.71073
_diffrn_reflns_av_R_equivalents 0.0296
_diffrn_reflns_av_sigmaI/netI 0.0262
_diffrn_reflns_limit_h_max 21
_diffrn_reflns_limit_h_min -21
_diffrn_reflns_limit_k_max 14
_diffrn_reflns_limit_k_min -14
_diffrn_reflns_limit_l_max 19
_diffrn_reflns_limit_l_min -19
_diffrn_reflns_number 12756
_diffrn_reflns_theta_full 25.14
_diffrn_reflns_theta_max 25.14
_diffrn_reflns_theta_min 2.10
_exptl_absorpt_coefficient_mu 1.509
_exptl_absorpt_correction_T_max 0.7523
_exptl_absorpt_correction_T_min 0.6203
_exptl_absorpt_correction_type multi-scan
_exptl_absorpt_process_details sadabs
_exptl_crystal_colour yellow
_exptl_crystal_density_diffrn 1.575
_exptl_crystal_density_method 'not measured'
_exptl_crystal_description block
_exptl_crystal_F_000 1600
_exptl_crystal_size_max 0.35
_exptl_crystal_size_mid 0.30
_exptl_crystal_size_min 0.20
_refine_diff_density_max 0.399
_refine_diff_density_min -0.315
_refine_diff_density_rms 0.057
_refine_ls_extinction_method SHELXL
_refine_ls_goodness_of_fit_ref 1.035
_refine_ls_hydrogen_treatment mixed
_refine_ls_matrix_type full
_refine_ls_number_parameters 232
_refine_ls_number_reflns 2963
_refine_ls_number_restraints 0
_refine_ls_restrained_S_all 1.035
_refine_ls_R_factor_all 0.0359
_refine_ls_R_factor_gt 0.0278
_refine_ls_shift/su_max 0.001
_refine_ls_shift/su_mean 0.000
_refine_ls_structure_factor_coef Fsqd
_refine_ls_weighting_details 'calc w=1/[\s^2^(Fo^2^)+(0.0332P)^2^+5.0699P] where P=(Fo^2^+2Fc^2^)/3'
_refine_ls_weighting_scheme calc
_refine_ls_wR_factor_gt 0.0687
_refine_ls_wR_factor_ref 0.0737
_reflns_number_gt 2520
_reflns_number_total 2963
_reflns_threshold_expression >2sigma(I)
_cod_data_source_file cg401692e_si_001.cif
_cod_data_source_block 6
_cod_depositor_comments
;
The following automatic conversions were performed:

'_symmetry_cell_setting' value 'Monoclinic' changed to 'monoclinic'
according to
/usr/data/users/saulius/crontab/automatic-downloads/current/ACS/lib/dictionaries/cif_core.dic
dictionary named 'cif_core.dic' version 2.4.2 from 2011-04-26.

Automatic conversion script
Id: cif_fix_values 2281 2013-09-26 08:29:07Z andrius 
;
_cod_original_sg_symbol_H-M C2/c
_cod_database_code 4510202

loop_
_symmetry_equiv_pos_as_xyz
'x, y, z'
'-x, y, -z+1/2'
'x+1/2, y+1/2, z'
'-x+1/2, y+1/2, -z+1/2'
'-x, -y, -z'
'x, -y, z-1/2'
'-x+1/2, -y+1/2, -z'
'x+1/2, -y+1/2, z-1/2'

loop_
_atom_site_label
_atom_site_type_symbol
_atom_site_fract_x
_atom_site_fract_y
_atom_site_fract_z
_atom_site_U_iso_or_equiv
_atom_site_adp_type
_atom_site_occupancy
_atom_site_symmetry_multiplicity
_atom_site_calc_flag
_atom_site_refinement_flags
N1 N 0.41651(12) 0.69457(18) 0.02259(13) 0.0302(5) Uani 1 1 d .
N2 N 0.46993(16) 0.7563(3) -0.23329(16) 0.0637(8) Uani 1 1 d .
O1 O 0.55314(10) 0.55785(17) 0.17122(13) 0.0430(5) Uani 1 1 d .
O2 O 0.60483(11) 0.55903(18) 0.31569(13) 0.0489(5) Uani 1 1 d .
O3 O 0.94689(11) 0.29358(17) 0.33129(12) 0.0438(5) Uani 1 1 d .
O4 O 0.90257(11) 0.29027(18) 0.18770(12) 0.0457(5) Uani 1 1 d .
O5 O 0.5000 1.0000 0.0000 0.545(14) Uani 1 2 d S
H5A H 0.4893 0.9611 -0.0460 0.654 Uiso 0.50 1 d PR
H5B H 0.5149 0.9670 0.0489 0.654 Uiso 0.50 1 d PR
Zn1 Zn 0.466252(15) 0.67146(2) 0.153356(16) 0.02421(10) Uani 1 1 d .
C1 C 0.45965(16) 0.6868(3) -0.02728(17) 0.0417(7) Uani 1 1 d .
H1 H 0.5087 0.6520 -0.0045 0.050 Uiso 1 1 calc R
C2 C 0.43518(16) 0.7279(3) -0.11085(16) 0.0412(7) Uani 1 1 d .
C3 C 0.36125(18) 0.7761(3) -0.14512(17) 0.0457(7) Uani 1 1 d .
H3 H 0.3426 0.8042 -0.2013 0.055 Uiso 1 1 calc R
C4 C 0.31563(18) 0.7819(3) -0.09548(18) 0.0541(9) Uani 1 1 d .
H4 H 0.2652 0.8128 -0.1177 0.065 Uiso 1 1 calc R
C5 C 0.34565(16) 0.7413(3) -0.01192(17) 0.0446(7) Uani 1 1 d .
H5 H 0.3148 0.7470 0.0219 0.054 Uiso 1 1 calc R
C6 C 0.48906(19) 0.7227(3) -0.15787(19) 0.0599(9) Uani 1 1 d .
H6 H 0.5394 0.6933 -0.1302 0.072 Uiso 1 1 calc R
C7 C 0.60813(15) 0.5401(2) 0.24274(18) 0.0349(6) Uani 1 1 d .
C8 C 0.68541(14) 0.4928(2) 0.24289(16) 0.0317(6) Uani 1 1 d .
C9 C 0.72745(16) 0.4261(2) 0.31136(17) 0.0408(7) Uani 1 1 d .
H9 H 0.7081 0.4132 0.3553 0.049 Uiso 1 1 calc R
C10 C 0.79878(16) 0.3768(3) 0.31695(17) 0.0411(7) Uani 1 1 d .
H10 H 0.8258 0.3313 0.3643 0.049 Uiso 1 1 calc R
C11 C 0.82969(14) 0.3941(2) 0.25416(16) 0.0320(6) Uani 1 1 d .
C12 C 0.79058(14) 0.4687(2) 0.18383(16) 0.0310(6) Uani 1 1 d .
C13 C 0.82404(16) 0.4995(2) 0.12173(18) 0.0421(7) Uani 1 1 d .
H13 H 0.8730 0.4705 0.1267 0.050 Uiso 1 1 calc R
C14 C 0.78567(19) 0.5707(3) 0.0551(2) 0.0566(9) Uani 1 1 d .
H14 H 0.8082 0.5892 0.0147 0.068 Uiso 1 1 calc R
C15 C 0.7129(2) 0.6157(3) 0.0472(2) 0.0601(9) Uani 1 1 d .
H15 H 0.6866 0.6633 0.0010 0.072 Uiso 1 1 calc R
C16 C 0.67956(17) 0.5911(3) 0.10648(18) 0.0453(7) Uani 1 1 d .
H16 H 0.6312 0.6232 0.1005 0.054 Uiso 1 1 calc R
C17 C 0.71698(15) 0.5174(2) 0.17705(16) 0.0317(6) Uani 1 1 d .
C18 C 0.89938(15) 0.3225(2) 0.25806(17) 0.0334(6) Uani 1 1 d .

loop_
_atom_site_aniso_label
_atom_site_aniso_U_11
_atom_site_aniso_U_22
_atom_site_aniso_U_33
_atom_site_aniso_U_23
_atom_site_aniso_U_13
_atom_site_aniso_U_12
N1 0.0235(11) 0.0461(13) 0.0225(10) -0.0007(9) 0.0102(9) -0.0016(9)
N2 0.0626(18) 0.106(2) 0.0360(15) 0.0060(15) 0.0345(13) 0.0066(17)
O1 0.0289(10) 0.0533(13) 0.0490(12) 0.0061(9) 0.0168(9) 0.0138(9)
O2 0.0425(12) 0.0646(14) 0.0509(12) 0.0009(10) 0.0304(10) 0.0203(10)
O3 0.0364(11) 0.0578(13) 0.0376(11) 0.0063(9) 0.0138(9) 0.0213(9)
O4 0.0397(11) 0.0618(13) 0.0396(11) -0.0044(10) 0.0191(9) 0.0231(10)
O5 0.53(3) 0.42(2) 0.51(3) -0.070(19) -0.02(2) -0.26(2)
Zn1 0.01806(15) 0.03715(18) 0.01976(15) 0.00066(11) 0.00966(11) 0.00097(12)
C1 0.0302(14) 0.069(2) 0.0291(14) 0.0008(13) 0.0151(12) 0.0074(13)
C2 0.0394(16) 0.0624(19) 0.0259(13) -0.0019(13) 0.0168(12) -0.0041(14)
C3 0.0506(18) 0.063(2) 0.0224(13) 0.0064(13) 0.0121(13) 0.0064(15)
C4 0.0350(16) 0.091(3) 0.0336(15) 0.0108(16) 0.0096(13) 0.0190(16)
C5 0.0282(14) 0.082(2) 0.0267(14) 0.0038(14) 0.0135(12) 0.0059(15)
C6 0.0446(19) 0.108(3) 0.0328(17) 0.0017(17) 0.0215(14) 0.0028(19)
C7 0.0300(14) 0.0335(14) 0.0484(17) 0.0029(12) 0.0229(13) 0.0067(11)
C8 0.0267(13) 0.0382(14) 0.0339(14) -0.0015(11) 0.0155(11) 0.0073(11)
C9 0.0402(16) 0.0559(18) 0.0363(15) 0.0090(13) 0.0256(13) 0.0178(14)
C10 0.0385(16) 0.0565(18) 0.0314(14) 0.0107(13) 0.0165(12) 0.0207(14)
C11 0.0262(13) 0.0419(15) 0.0302(13) -0.0004(11) 0.0131(11) 0.0082(11)
C12 0.0278(13) 0.0369(14) 0.0309(13) -0.0018(11) 0.0138(11) 0.0044(11)
C13 0.0381(15) 0.0526(18) 0.0455(16) 0.0070(14) 0.0271(13) 0.0122(13)
C14 0.061(2) 0.071(2) 0.0543(19) 0.0227(17) 0.0412(17) 0.0188(17)
C15 0.063(2) 0.074(2) 0.0521(19) 0.0303(17) 0.0320(17) 0.0274(18)
C16 0.0368(16) 0.0577(19) 0.0437(16) 0.0136(14) 0.0173(13) 0.0188(14)
C17 0.0292(13) 0.0359(14) 0.0334(13) 0.0006(11) 0.0154(11) 0.0070(11)
C18 0.0262(13) 0.0377(15) 0.0396(15) 0.0021(12) 0.0161(12) 0.0057(11)

loop_
_atom_type_symbol
_atom_type_description
_atom_type_scat_dispersion_real
_atom_type_scat_dispersion_imag
_atom_type_scat_source
C C 0.0033 0.0016 'International Tables Vol C Tables 4.2.6.8 and 6.1.1.4'
H H 0.0000 0.0000 'International Tables Vol C Tables 4.2.6.8 and 6.1.1.4'
N N 0.0061 0.0033 'International Tables Vol C Tables 4.2.6.8 and 6.1.1.4'
O O 0.0106 0.0060 'International Tables Vol C Tables 4.2.6.8 and 6.1.1.4'
Zn Zn 0.2839 1.4301 'International Tables Vol C Tables 4.2.6.8 and 6.1.1.4'

loop_
_geom_angle_atom_site_label_1
_geom_angle_atom_site_label_2
_geom_angle_atom_site_label_3
_geom_angle
_geom_angle_site_symmetry_1
_geom_angle_site_symmetry_3
C5 N1 C1 117.4(2) . .
C5 N1 Zn1 120.01(17) . .
C1 N1 Zn1 121.02(17) . .
C6 N2 N2 115.4(3) . 2_654
C7 O1 Zn1 124.22(17) . .
C7 O2 Zn1 127.96(18) . 2_655
C18 O3 Zn1 122.06(17) . 4_645
C18 O4 Zn1 134.29(18) . 3_545
H5A O5 H5B 120.0 . .
O1 Zn1 O4 156.68(8) . 3_455
O1 Zn1 N1 105.47(8) . .
O4 Zn1 N1 97.37(8) 3_455 .
O1 Zn1 O2 93.86(9) . 2_655
O4 Zn1 O2 84.15(9) 3_455 2_655
N1 Zn1 O2 106.05(8) . 2_655
O1 Zn1 O3 85.44(8) . 4_655
O4 Zn1 O3 88.56(9) 3_455 4_655
N1 Zn1 O3 93.52(8) . 4_655
O2 Zn1 O3 159.81(8) 2_655 4_655
O1 Zn1 Zn1 81.21(6) . 2_655
O4 Zn1 Zn1 75.68(5) 3_455 2_655
N1 Zn1 Zn1 172.05(6) . 2_655
O2 Zn1 Zn1 77.37(6) 2_655 2_655
O3 Zn1 Zn1 82.59(5) 4_655 2_655
N1 C1 C2 123.4(3) . .
N1 C1 H1 118.3 . .
C2 C1 H1 118.3 . .
C3 C2 C1 117.9(2) . .
C3 C2 C6 122.8(3) . .
C1 C2 C6 119.2(3) . .
C4 C3 C2 119.2(3) . .
C4 C3 H3 120.4 . .
C2 C3 H3 120.4 . .
C3 C4 C5 118.8(3) . .
C3 C4 H4 120.6 . .
C5 C4 H4 120.6 . .
N1 C5 C4 123.1(2) . .
N1 C5 H5 118.4 . .
C4 C5 H5 118.4 . .
N2 C6 C2 122.1(3) . .
N2 C6 H6 119.0 . .
C2 C6 H6 119.0 . .
O2 C7 O1 125.3(2) . .
O2 C7 C8 115.8(2) . .
O1 C7 C8 118.9(2) . .
C9 C8 C17 119.4(2) . .
C9 C8 C7 117.0(2) . .
C17 C8 C7 123.6(2) . .
C8 C9 C10 121.5(2) . .
C8 C9 H9 119.3 . .
C10 C9 H9 119.3 . .
C11 C10 C9 121.2(2) . .
C11 C10 H10 119.4 . .
C9 C10 H10 119.4 . .
C10 C11 C12 119.6(2) . .
C10 C11 C18 117.2(2) . .
C12 C11 C18 122.9(2) . .
C13 C12 C17 118.6(2) . .
C13 C12 C11 122.1(2) . .
C17 C12 C11 119.2(2) . .
C14 C13 C12 121.1(3) . .
C14 C13 H13 119.4 . .
C12 C13 H13 119.4 . .
C13 C14 C15 120.2(3) . .
C13 C14 H14 119.9 . .
C15 C14 H14 119.9 . .
C16 C15 C14 120.7(3) . .
C16 C15 H15 119.6 . .
C14 C15 H15 119.6 . .
C15 C16 C17 121.4(3) . .
C15 C16 H16 119.3 . .
C17 C16 H16 119.3 . .
C16 C17 C12 117.9(2) . .
C16 C17 C8 123.2(2) . .
C12 C17 C8 118.9(2) . .
O4 C18 O3 124.9(2) . .
O4 C18 C11 117.1(2) . .
O3 C18 C11 117.8(2) . .

loop_
_geom_bond_atom_site_label_1
_geom_bond_atom_site_label_2
_geom_bond_distance
_geom_bond_site_symmetry_2
N1 C5 1.327(3) .
N1 C1 1.335(3) .
N1 Zn1 2.043(2) .
N2 C6 1.236(4) .
N2 N2 1.396(5) 2_654
O1 C7 1.261(3) .
O1 Zn1 2.0113(18) .
O2 C7 1.254(3) .
O2 Zn1 2.0447(18) 2_655
O3 C18 1.256(3) .
O3 Zn1 2.0851(18) 4_645
O4 C18 1.249(3) .
O4 Zn1 2.0280(18) 3_545
O5 H5A 0.8500 .
O5 H5B 0.8500 .
Zn1 O4 2.0280(18) 3_455
Zn1 O2 2.0447(18) 2_655
Zn1 O3 2.0851(18) 4_655
Zn1 Zn1 2.9884(6) 2_655
C1 C2 1.381(4) .
C1 H1 0.9300 .
C2 C3 1.379(4) .
C2 C6 1.460(4) .
C3 C4 1.368(4) .
C3 H3 0.9300 .
C4 C5 1.378(4) .
C4 H4 0.9300 .
C5 H5 0.9300 .
C6 H6 0.9300 .
C7 C8 1.513(3) .
C8 C9 1.365(4) .
C8 C17 1.437(3) .
C9 C10 1.395(4) .
C9 H9 0.9300 .
C10 C11 1.368(3) .
C10 H10 0.9300 .
C11 C12 1.428(3) .
C11 C18 1.506(3) .
C12 C13 1.422(3) .
C12 C17 1.425(3) .
C13 C14 1.361(4) .
C13 H13 0.9300 .
C14 C15 1.390(4) .
C14 H14 0.9300 .
C15 C16 1.361(4) .
C15 H15 0.9300 .
C16 C17 1.417(4) .
C16 H16 0.9300 .

loop_
_geom_torsion_atom_site_label_1
_geom_torsion_atom_site_label_2
_geom_torsion_atom_site_label_3
_geom_torsion_atom_site_label_4
_geom_torsion
_geom_torsion_site_symmetry_1
_geom_torsion_site_symmetry_4
C7 O1 Zn1 O4 -4.2(3) . 3_455
C7 O1 Zn1 N1 163.8(2) . .
C7 O1 Zn1 O2 -88.4(2) . 2_655
C7 O1 Zn1 O3 71.4(2) . 4_655
C7 O1 Zn1 Zn1 -11.8(2) . 2_655
C5 N1 Zn1 O1 162.7(2) . .
C1 N1 Zn1 O1 -32.0(2) . .
C5 N1 Zn1 O4 -22.1(2) . 3_455
C1 N1 Zn1 O4 143.2(2) . 3_455
C5 N1 Zn1 O2 63.9(2) . 2_655
C1 N1 Zn1 O2 -130.8(2) . 2_655
C5 N1 Zn1 O3 -111.1(2) . 4_655
C1 N1 Zn1 O3 54.2(2) . 4_655
C5 N1 Zn1 Zn1 -50.6(5) . 2_655
C1 N1 Zn1 Zn1 114.7(4) . 2_655
C5 N1 C1 C2 2.1(4) . .
Zn1 N1 C1 C2 -163.6(2) . .
N1 C1 C2 C3 -2.1(5) . .
N1 C1 C2 C6 175.6(3) . .
C1 C2 C3 C4 0.4(5) . .
C6 C2 C3 C4 -177.2(3) . .
C2 C3 C4 C5 1.2(5) . .
C1 N1 C5 C4 -0.3(5) . .
Zn1 N1 C5 C4 165.5(3) . .
C3 C4 C5 N1 -1.3(5) . .
N2 N2 C6 C2 173.9(3) 2_654 .
C3 C2 C6 N2 -3.8(6) . .
C1 C2 C6 N2 178.7(4) . .
Zn1 O2 C7 O1 -24.4(4) 2_655 .
Zn1 O2 C7 C8 155.20(18) 2_655 .
Zn1 O1 C7 O2 24.7(4) . .
Zn1 O1 C7 C8 -154.91(18) . .
O2 C7 C8 C9 30.8(4) . .
O1 C7 C8 C9 -149.6(3) . .
O2 C7 C8 C17 -147.1(3) . .
O1 C7 C8 C17 32.5(4) . .
C17 C8 C9 C10 -3.0(4) . .
C7 C8 C9 C10 178.9(3) . .
C8 C9 C10 C11 0.4(5) . .
C9 C10 C11 C12 3.4(4) . .
C9 C10 C11 C18 -170.1(3) . .
C10 C11 C12 C13 173.1(3) . .
C18 C11 C12 C13 -13.8(4) . .
C10 C11 C12 C17 -4.5(4) . .
C18 C11 C12 C17 168.6(2) . .
C17 C12 C13 C14 -2.4(4) . .
C11 C12 C13 C14 179.9(3) . .
C12 C13 C14 C15 0.7(5) . .
C13 C14 C15 C16 1.1(6) . .
C14 C15 C16 C17 -1.1(6) . .
C15 C16 C17 C12 -0.6(5) . .
C15 C16 C17 C8 177.4(3) . .
C13 C12 C17 C16 2.3(4) . .
C11 C12 C17 C16 -179.9(3) . .
C13 C12 C17 C8 -175.8(2) . .
C11 C12 C17 C8 1.9(4) . .
C9 C8 C17 C16 -176.2(3) . .
C7 C8 C17 C16 1.6(4) . .
C9 C8 C17 C12 1.8(4) . .
C7 C8 C17 C12 179.7(2) . .
Zn1 O4 C18 O3 9.8(5) 3_545 .
Zn1 O4 C18 C11 -165.29(19) 3_545 .
Zn1 O3 C18 O4 -6.5(4) 4_645 .
Zn1 O3 C18 C11 168.57(17) 4_645 .
C10 C11 C18 O4 142.8(3) . .
C12 C11 C18 O4 -30.5(4) . .
C10 C11 C18 O3 -32.7(4) . .
C12 C11 C18 O3 154.1(3) . .
